data_7221878
loop_
_publ_author_name
'Zhu, Hai-Liang'
'Wang, Fang'
'Wang, Xue'
'Zhang, Min Xia'
'Yang, Yong-Hua'

_publ_section_title
;
 Synthesis, biological evaluation and molecular modeling of
 1H-benzo[d]imidazole derivatives as novel anti-tubulin polymerization
 agents
;
_journal_name_full 'RSC Adv.'
_journal_paper_doi 10.1039/C5RA13746B
_journal_year 2015
_chemical_formula_sum 'C21 H11 F3 N4 O6'
_chemical_formula_weight 472.34
_chemical_name_systematic
; 
 ? 
;
_space_group_IT_number 14
_symmetry_space_group_name_Hall '-P 2yn'
_symmetry_space_group_name_H-M 'P 1 21/n 1'
_atom_sites_solution_hydrogens geom
_atom_sites_solution_primary direct
_atom_sites_solution_secondary difmap
_audit_creation_method SHELXL-97
_audit_update_record
;
2015-07-13 deposited with the CCDC.
2015-08-20 downloaded from the CCDC.
;
_cell_angle_alpha 90.00
_cell_angle_beta 96.372(2)
_cell_angle_gamma 90.00
_cell_formula_units_Z 4
_cell_length_a 8.5592(4)
_cell_length_b 16.6240(8)
_cell_length_c 14.1389(6)
_cell_measurement_temperature 273(2)
_cell_volume 1999.37(16)
_computing_structure_refinement 'SHELXL-97 (Sheldrick, 1997)'
_computing_structure_solution 'SHELXS-97 (Sheldrick, 1990)'
_diffrn_ambient_temperature 273(2)
_diffrn_measured_fraction_theta_full 0.995
_diffrn_measured_fraction_theta_max 0.995
_diffrn_radiation_monochromator graphite
_diffrn_radiation_source 'fine-focus sealed tube'
_diffrn_radiation_type MoK\a
_diffrn_radiation_wavelength 0.71073
_diffrn_reflns_av_R_equivalents 0.0323
_diffrn_reflns_av_sigmaI/netI 0.0313
_diffrn_reflns_limit_h_max 11
_diffrn_reflns_limit_h_min -11
_diffrn_reflns_limit_k_max 21
_diffrn_reflns_limit_k_min -20
_diffrn_reflns_limit_l_max 18
_diffrn_reflns_limit_l_min -17
_diffrn_reflns_number 20400
_diffrn_reflns_theta_full 27.55
_diffrn_reflns_theta_max 27.55
_diffrn_reflns_theta_min 2.66
_exptl_absorpt_coefficient_mu 0.191
_exptl_crystal_density_diffrn 1.700
_exptl_crystal_density_method 'not measured'
_exptl_crystal_F_000 1023
_refine_diff_density_max 0.414
_refine_diff_density_min -0.346
_refine_diff_density_rms 0.071
_refine_ls_extinction_method none
_refine_ls_goodness_of_fit_ref 1.041
_refine_ls_hydrogen_treatment mixed
_refine_ls_matrix_type full
_refine_ls_number_parameters 307
_refine_ls_number_reflns 4599
_refine_ls_number_restraints 0
_refine_ls_restrained_S_all 1.041
_refine_ls_R_factor_all 0.0819
_refine_ls_R_factor_gt 0.0503
_refine_ls_shift/su_max 0.001
_refine_ls_shift/su_mean 0.000
_refine_ls_structure_factor_coef Fsqd
_refine_ls_weighting_details 'calc w=1/[\s^2^(Fo^2^)+(0.0643P)^2^+0.6003P] where P=(Fo^2^+2Fc^2^)/3'
_refine_ls_weighting_scheme calc
_refine_ls_wR_factor_gt 0.1167
_refine_ls_wR_factor_ref 0.1338
_reflns_number_gt 3175
_reflns_number_total 4599
_reflns_threshold_expression >2sigma(I)
_cod_data_source_file c5ra13746b1.cif
_cod_data_source_block mo_nj_zyq_45_0m
_cod_depositor_comments
;

2018-01-23
Z value and formula changed from orginal absurd values
                 miguel
;
_cod_original_formula_sum 'C H F N O'
_cod_original_formula_weight 62.03
_cod_original_formula_units_Z 33
_cod_database_code 7221878

loop_
_symmetry_equiv_pos_as_xyz
'x, y, z'
'-x+1/2, y+1/2, -z+1/2'
'-x, -y, -z'
'x-1/2, -y-1/2, z-1/2'

loop_
_atom_site_label
_atom_site_type_symbol
_atom_site_fract_x
_atom_site_fract_y
_atom_site_fract_z
_atom_site_U_iso_or_equiv
_atom_site_adp_type
_atom_site_occupancy
_atom_site_symmetry_multiplicity
_atom_site_calc_flag
_atom_site_refinement_flags
N1 N 0.73996(19) 0.22262(10) 1.02616(10) 0.0414(4) Uani 1 1 d .
O1 O 0.55479(18) -0.13014(8) 0.86507(11) 0.0545(4) Uani 1 1 d .
F2 F 0.67628(16) 0.15563(10) 0.43027(8) 0.0737(4) Uani 1 1 d .
C7 C 0.7155(2) 0.18854(11) 0.94275(12) 0.0359(4) Uani 1 1 d .
C20 C 0.6659(2) 0.24171(11) 0.60401(12) 0.0404(4) Uani 1 1 d .
H20 H 0.5990 0.2654 0.5556 0.048 Uiso 1 1 calc R
O2 O 0.42067(18) -0.03307(8) 0.77271(10) 0.0553(4) Uani 1 1 d .
C15 C 0.74628(19) 0.22427(10) 0.77331(11) 0.0325(4) Uani 1 1 d .
N3 N 0.5110(2) 0.30505(11) 0.71691(11) 0.0479(4) Uani 1 1 d .
N2 N 0.72449(17) 0.24329(8) 0.86857(9) 0.0338(3) Uani 1 1 d .
C16 C 0.6468(2) 0.25583(11) 0.69782(12) 0.0353(4) Uani 1 1 d .
C9 C 0.5597(2) 0.08267(11) 0.85093(12) 0.0400(4) Uani 1 1 d .
H9 H 0.5062 0.1214 0.8125 0.048 Uiso 1 1 calc R
C5 C 0.7599(2) 0.31810(10) 0.91122(12) 0.0350(4) Uani 1 1 d .
C8 C 0.6772(2) 0.10381(11) 0.92442(12) 0.0365(4) Uani 1 1 d .
C17 C 0.8674(2) 0.17532(11) 0.74826(12) 0.0399(4) Uani 1 1 d .
C19 C 0.7856(2) 0.19196(12) 0.58287(12) 0.0407(4) Uani 1 1 d .
O4 O 1.02426(18) 0.17951(11) 0.89171(11) 0.0706(5) Uani 1 1 d .
O5 O 0.41205(19) 0.27290(12) 0.75857(11) 0.0721(5) Uani 1 1 d .
C11 C 0.6076(2) -0.05529(11) 0.89473(13) 0.0405(4) Uani 1 1 d .
C10 C 0.5281(2) 0.00272(11) 0.83877(12) 0.0387(4) Uani 1 1 d .
O6 O 0.5049(2) 0.37321(10) 0.68514(14) 0.0788(5) Uani 1 1 d .
F1 F 0.8559(2) 0.24506(11) 0.44172(9) 0.0920(5) Uani 1 1 d .
F3 F 0.91358(18) 0.12186(11) 0.46960(9) 0.0878(5) Uani 1 1 d .
C6 C 0.7682(2) 0.30310(11) 1.00874(12) 0.0388(4) Uani 1 1 d .
C13 C 0.7549(2) 0.04478(12) 0.98094(13) 0.0446(5) Uani 1 1 d .
H13 H 0.8315 0.0599 1.0295 0.054 Uiso 1 1 calc R
C18 C 0.8859(2) 0.15776(12) 0.65463(13) 0.0440(4) Uani 1 1 d .
H18 H 0.9654 0.1232 0.6402 0.053 Uiso 1 1 calc R
C4 C 0.7837(2) 0.39333(12) 0.87428(15) 0.0463(5) Uani 1 1 d .
H4 H 0.7797 0.4022 0.8091 0.056 Uiso 1 1 calc R
N4 N 0.9856(2) 0.14135(13) 0.82074(12) 0.0590(5) Uani 1 1 d .
C2 C 0.8200(3) 0.44133(14) 1.03685(17) 0.0603(6) Uani 1 1 d .
H2 H 0.8393 0.4844 1.0784 0.072 Uiso 1 1 calc R
C21 C 0.8085(3) 0.17824(15) 0.48078(14) 0.0542(5) Uani 1 1 d .
C1 C 0.7982(2) 0.36660(13) 1.07276(14) 0.0502(5) Uani 1 1 d .
H1 H 0.8032 0.3582 1.1380 0.060 Uiso 1 1 calc R
C12 C 0.7211(2) -0.03627(12) 0.96679(14) 0.0486(5) Uani 1 1 d .
H12 H 0.7733 -0.0758 1.0047 0.058 Uiso 1 1 calc R
C14 C 0.4181(3) -0.11584(12) 0.80046(15) 0.0525(5) Uani 1 1 d .
H14A H 0.3243 -0.1271 0.8308 0.063 Uiso 1 1 calc R
H14B H 0.4181 -0.1503 0.7451 0.063 Uiso 1 1 calc R
C3 C 0.8138(3) 0.45461(13) 0.93918(17) 0.0592(6) Uani 1 1 d .
H3 H 0.8305 0.5063 0.9173 0.071 Uiso 1 1 calc R
O3 O 1.0355(3) 0.07512(15) 0.80527(15) 0.1272(11) Uani 1 1 d .

loop_
_atom_site_aniso_label
_atom_site_aniso_U_11
_atom_site_aniso_U_22
_atom_site_aniso_U_33
_atom_site_aniso_U_23
_atom_site_aniso_U_13
_atom_site_aniso_U_12
N1 0.0513(9) 0.0465(9) 0.0253(7) -0.0005(6) -0.0009(6) -0.0027(7)
O1 0.0625(9) 0.0368(8) 0.0606(9) -0.0009(6) -0.0081(7) -0.0038(6)
F2 0.0628(8) 0.1171(12) 0.0386(7) -0.0248(7) -0.0059(6) -0.0098(8)
C7 0.0389(9) 0.0411(10) 0.0264(8) 0.0042(7) -0.0019(7) -0.0005(7)
C20 0.0425(10) 0.0533(11) 0.0242(9) 0.0040(8) -0.0013(7) -0.0028(8)
O2 0.0614(9) 0.0499(9) 0.0493(8) 0.0034(7) -0.0175(7) -0.0143(7)
C15 0.0357(8) 0.0362(9) 0.0250(8) 0.0010(7) 0.0002(7) -0.0033(7)
N3 0.0494(10) 0.0606(11) 0.0313(8) 0.0016(8) -0.0058(7) 0.0143(8)
N2 0.0417(8) 0.0367(8) 0.0224(7) -0.0003(6) 0.0005(6) -0.0014(6)
C16 0.0361(9) 0.0405(10) 0.0292(9) 0.0033(7) 0.0024(7) -0.0004(7)
C9 0.0448(10) 0.0406(10) 0.0327(9) 0.0076(8) -0.0040(7) -0.0012(8)
C5 0.0352(9) 0.0363(10) 0.0331(9) -0.0035(7) 0.0012(7) -0.0011(7)
C8 0.0435(10) 0.0389(10) 0.0268(9) 0.0017(7) 0.0018(7) -0.0016(8)
C17 0.0398(10) 0.0490(11) 0.0296(9) -0.0002(8) -0.0016(7) 0.0034(8)
C19 0.0394(10) 0.0555(11) 0.0271(9) -0.0041(8) 0.0032(7) -0.0112(8)
O4 0.0567(9) 0.1017(14) 0.0476(9) -0.0128(9) -0.0199(7) 0.0118(9)
O5 0.0622(10) 0.1116(14) 0.0467(9) 0.0248(9) 0.0248(8) 0.0328(10)
C11 0.0464(10) 0.0365(10) 0.0385(10) -0.0005(8) 0.0039(8) -0.0008(8)
C10 0.0408(9) 0.0436(10) 0.0307(9) 0.0013(8) -0.0011(7) -0.0054(8)
O6 0.0739(12) 0.0530(10) 0.1051(14) 0.0104(9) -0.0096(10) 0.0187(8)
F1 0.1213(13) 0.1190(13) 0.0409(7) -0.0004(8) 0.0323(8) -0.0417(10)
F3 0.0727(10) 0.1421(15) 0.0498(8) -0.0295(8) 0.0121(7) 0.0249(9)
C6 0.0381(9) 0.0452(11) 0.0322(9) -0.0048(8) -0.0005(7) -0.0011(8)
C13 0.0502(11) 0.0464(11) 0.0339(10) 0.0012(8) -0.0098(8) -0.0006(9)
C18 0.0391(10) 0.0564(12) 0.0366(10) -0.0088(9) 0.0044(8) 0.0019(9)
C4 0.0508(11) 0.0436(11) 0.0446(11) 0.0022(9) 0.0056(9) -0.0030(9)
N4 0.0540(10) 0.0815(14) 0.0395(10) -0.0036(9) -0.0036(8) 0.0262(10)
C2 0.0657(14) 0.0513(13) 0.0618(14) -0.0205(11) -0.0030(11) -0.0056(11)
C21 0.0491(12) 0.0818(16) 0.0320(10) -0.0105(10) 0.0062(9) -0.0083(11)
C1 0.0528(12) 0.0580(13) 0.0382(11) -0.0133(9) -0.0022(9) -0.0006(10)
C12 0.0569(12) 0.0416(11) 0.0438(11) 0.0066(9) -0.0102(9) 0.0067(9)
C14 0.0615(13) 0.0469(12) 0.0471(11) -0.0005(9) -0.0023(10) -0.0139(10)
C3 0.0635(14) 0.0404(12) 0.0729(16) -0.0056(11) 0.0036(11) -0.0081(10)
O3 0.162(2) 0.132(2) 0.0768(13) -0.0225(13) -0.0337(14) 0.1029(19)

loop_
_atom_type_symbol
_atom_type_description
_atom_type_scat_dispersion_real
_atom_type_scat_dispersion_imag
_atom_type_scat_source
C C 0.0033 0.0016 'International Tables Vol C Tables 4.2.6.8 and 6.1.1.4'
H H 0.0000 0.0000 'International Tables Vol C Tables 4.2.6.8 and 6.1.1.4'
N N 0.0061 0.0033 'International Tables Vol C Tables 4.2.6.8 and 6.1.1.4'
O O 0.0106 0.0060 'International Tables Vol C Tables 4.2.6.8 and 6.1.1.4'
F F 0.0171 0.0103 'International Tables Vol C Tables 4.2.6.8 and 6.1.1.4'

loop_
_geom_angle_atom_site_label_1
_geom_angle_atom_site_label_2
_geom_angle_atom_site_label_3
_geom_angle
C7 N1 C6 105.79(14)
C11 O1 C14 105.32(14)
N1 C7 N2 112.28(16)
N1 C7 C8 126.08(15)
N2 C7 C8 121.61(15)
C16 C20 C19 118.92(16)
C10 O2 C14 105.06(14)
C16 C15 C17 115.71(15)
C16 C15 N2 120.76(15)
C17 C15 N2 123.52(15)
O5 N3 O6 126.03(19)
O5 N3 C16 117.02(17)
O6 N3 C16 116.85(18)
C7 N2 C5 106.41(13)
C7 N2 C15 126.35(14)
C5 N2 C15 124.25(14)
C20 C16 C15 123.20(16)
C20 C16 N3 116.94(15)
C15 C16 N3 119.83(15)
C10 C9 C8 116.86(16)
C4 C5 C6 122.88(16)
C4 C5 N2 132.55(16)
C6 C5 N2 104.57(14)
C13 C8 C9 120.39(17)
C13 C8 C7 119.70(16)
C9 C8 C7 119.91(16)
C18 C17 C15 122.31(16)
C18 C17 N4 116.30(16)
C15 C17 N4 121.36(15)
C20 C19 C18 120.45(16)
C20 C19 C21 118.83(17)
C18 C19 C21 120.68(18)
C12 C11 O1 128.39(17)
C12 C11 C10 122.12(17)
O1 C11 C10 109.49(16)
C9 C10 O2 128.13(16)
C9 C10 C11 122.08(16)
O2 C10 C11 109.78(16)
N1 C6 C5 110.94(15)
N1 C6 C1 129.62(17)
C5 C6 C1 119.42(18)
C8 C13 C12 121.64(17)
C19 C18 C17 119.34(18)
C3 C4 C5 116.32(19)
O4 N4 O3 124.14(19)
O4 N4 C17 118.91(18)
O3 N4 C17 116.93(18)
C1 C2 C3 121.5(2)
F3 C21 F1 107.56(18)
F3 C21 F2 106.66(18)
F1 C21 F2 107.22(19)
F3 C21 C19 112.82(18)
F1 C21 C19 110.71(18)
F2 C21 C19 111.59(17)
C2 C1 C6 118.09(19)
C11 C12 C13 116.90(17)
O1 C14 O2 107.47(15)
C4 C3 C2 121.8(2)

loop_
_geom_bond_atom_site_label_1
_geom_bond_atom_site_label_2
_geom_bond_distance
N1 C7 1.304(2)
N1 C6 1.386(2)
O1 C11 1.373(2)
O1 C14 1.422(3)
F2 C21 1.324(2)
C7 N2 1.397(2)
C7 C8 1.463(3)
C20 C16 1.375(2)
C20 C19 1.375(3)
O2 C10 1.371(2)
O2 C14 1.432(2)
C15 C16 1.392(2)
C15 C17 1.394(2)
C15 N2 1.416(2)
N3 O5 1.208(2)
N3 O6 1.218(2)
N3 C16 1.471(2)
N2 C5 1.401(2)
C9 C10 1.364(3)
C9 C8 1.408(2)
C5 C4 1.379(3)
C5 C6 1.395(2)
C8 C13 1.388(3)
C17 C18 1.382(2)
C17 N4 1.471(2)
C19 C18 1.377(3)
C19 C21 1.496(3)
O4 N4 1.202(2)
C11 C12 1.364(3)
C11 C10 1.378(3)
F1 C21 1.324(3)
F3 C21 1.320(3)
C6 C1 1.396(3)
C13 C12 1.388(3)
C4 C3 1.376(3)
N4 O3 1.210(3)
C2 C1 1.363(3)
C2 C3 1.394(3)
